data_4319995
loop_
_publ_author_name
'James D. Hoefelmeyer'
'Marcus Schulte'
'Fran\,cois P. Gabba\"i'

_publ_section_title
;
 Synthesis of a Diindacycle by Transmetalation of
 1,8-Bis(trimethylstannyl)naphthalene with InCl3
;
_journal_name_full 'Inorganic Chemistry'
_journal_page_first 3833
_journal_page_last 3834
_journal_paper_doi 10.1021/ic0102642
_journal_volume 40
_journal_year 2001
_chemical_formula_sum 'C50 H42 Cl2 In2 N6'
_chemical_formula_weight 1027.44
_chemical_name_systematic 'bis(m-1,8-naphthalenediyl)bis-(chloroindium(III)) tetrakis(pyridine)'
_space_group_IT_number 15
_symmetry_cell_setting monoclinic
_symmetry_space_group_name_Hall '-C 2yc'
_symmetry_space_group_name_H-M 'C 1 2/c 1'
_atom_sites_solution_hydrogens geom
_atom_sites_solution_primary direct
_atom_sites_solution_secondary difmap
_audit_creation_method SHELXL-97
_cell_angle_alpha 90.00
_cell_angle_beta 99.2680(10)
_cell_angle_gamma 90.00
_cell_formula_units_Z 4
_cell_length_a 11.2709(7)
_cell_length_b 16.7712(10)
_cell_length_c 22.9421(14)
_cell_measurement_temperature 110(2)
_cell_volume 4280.1(5)
_computing_cell_refinement 'Bruker SMART'
_computing_data_collection 'Bruker SMART'
_computing_data_reduction 'Bruker SHELXTL'
_computing_molecular_graphics 'Bruker SHELXTL'
_computing_publication_material 'Bruker SHELXTL'
_computing_structure_refinement 'SHELXL-97 (Sheldrick, 1997)'
_computing_structure_solution 'SHELXS-97 (Sheldrick, 1990)'
_diffrn_ambient_temperature 293(2)
_diffrn_measured_fraction_theta_full 1.000
_diffrn_measured_fraction_theta_max 1.000
_diffrn_measurement_device_type 'CCD area detector'
_diffrn_measurement_method 'phi and omega scans'
_diffrn_radiation_monochromator graphite
_diffrn_radiation_source 'fine-focus sealed tube'
_diffrn_radiation_type MoK\a
_diffrn_radiation_wavelength 0.71073
_diffrn_reflns_av_R_equivalents 0.0309
_diffrn_reflns_av_sigmaI/netI 0.0199
_diffrn_reflns_limit_h_max 13
_diffrn_reflns_limit_h_min -13
_diffrn_reflns_limit_k_max 19
_diffrn_reflns_limit_k_min -12
_diffrn_reflns_limit_l_max 27
_diffrn_reflns_limit_l_min -24
_diffrn_reflns_number 14149
_diffrn_reflns_theta_full 25.00
_diffrn_reflns_theta_max 25.00
_diffrn_reflns_theta_min 1.80
_exptl_absorpt_coefficient_mu 1.246
_exptl_absorpt_correction_type none
_exptl_crystal_density_diffrn 1.594
_exptl_crystal_density_method 'not measured'
_exptl_crystal_F_000 2064
_refine_diff_density_max 2.348
_refine_diff_density_min -0.775
_refine_diff_density_rms 0.103
_refine_ls_extinction_method none
_refine_ls_goodness_of_fit_ref 1.084
_refine_ls_hydrogen_treatment mixed
_refine_ls_matrix_type full
_refine_ls_number_parameters 273
_refine_ls_number_reflns 3761
_refine_ls_number_restraints 0
_refine_ls_restrained_S_all 1.084
_refine_ls_R_factor_all 0.0352
_refine_ls_R_factor_gt 0.0337
_refine_ls_shift/su_max 0.002
_refine_ls_shift/su_mean 0.000
_refine_ls_structure_factor_coef Fsqd
_refine_ls_weighting_details 'calc w=1/[\s^2^(Fo^2^)+(0.0632P)^2^+5.4925P] where P=(Fo^2^+2Fc^2^)/3'
_refine_ls_weighting_scheme calc
_refine_ls_wR_factor_gt 0.0916
_refine_ls_wR_factor_ref 0.0927
_reflns_number_gt 3532
_reflns_number_total 3761
_reflns_threshold_expression >2sigma(I)
_cod_data_source_file ic0102642.cif
_cod_data_source_block compound1
_cod_depositor_comments
;
The following automatic conversions were performed:

'_symmetry_cell_setting' value 'Monoclinic' changed to 'monoclinic'
according to the built-in table from CIF Core dictionary named
'cif_core.dic' version 2.4.1 from 2010-06-29.

Automatic conversion script
Id: cif_fix_values 1646 2011-03-28 12:23:43Z adriana 
;
_cod_database_code 4319995

loop_
_symmetry_equiv_pos_as_xyz
'x, y, z'
'-x, y, -z+1/2'
'x+1/2, y+1/2, z'
'-x+1/2, y+1/2, -z+1/2'
'-x, -y, -z'
'x, -y, z-1/2'
'-x+1/2, -y+1/2, -z'
'x+1/2, -y+1/2, z-1/2'

loop_
_atom_site_label
_atom_site_type_symbol
_atom_site_fract_x
_atom_site_fract_y
_atom_site_fract_z
_atom_site_U_iso_or_equiv
_atom_site_adp_type
_atom_site_occupancy
_atom_site_symmetry_multiplicity
_atom_site_calc_flag
_atom_site_refinement_flags
_atom_site_disorder_assembly
_atom_site_disorder_group
In1 In 0.898839(15) 0.006460(11) 0.548532(8) 0.01859(11) Uani 1 1 d . . ..
Cl1 Cl 0.76943(5) 0.07172(4) 0.61333(3) 0.02264(17) Uani 1 1 d . . .
N1 N 0.82224(19) -0.11902(14) 0.59058(10) 0.0226(5) Uani 1 1 d . . .
N2 N 0.92202(19) 0.14547(14) 0.51692(10) 0.0230(5) Uani 1 1 d . . .
N3 N 0.5000 0.1521(2) 0.7500 0.0338(9) Uani 1 2 d S . .
N4 N 1.0000 -0.3667(2) 0.2500 0.0356(9) Uani 1 2 d S . .
C1 C 0.7823(2) -0.01843(16) 0.46606(13) 0.0203(6) Uani 1 1 d . . .
C2 C 0.6639(2) -0.02720(18) 0.47381(12) 0.0225(6) Uani 1 1 d . . .
H2A H 0.6469 -0.0316 0.5120 0.027 Uiso 1 1 calc R . .
C3 C 0.5674(2) -0.02985(19) 0.42597(13) 0.0249(6) Uani 1 1 d . . .
H3B H 0.4888 -0.0354 0.4329 0.030 Uiso 1 1 calc R . .
C4 C 0.5909(2) -0.02421(18) 0.36951(13) 0.0245(6) Uani 1 1 d . . .
H4B H 0.5276 -0.0249 0.3380 0.029 Uiso 1 1 calc R . .
C5 C 0.7310(3) -0.01407(17) 0.29919(14) 0.0247(6) Uani 1 1 d . . .
H5A H 0.6667 -0.0171 0.2683 0.030 Uiso 1 1 calc R . .
C6 C 0.8455(3) -0.00647(18) 0.28753(15) 0.0280(7) Uani 1 1 d . . .
H6A H 0.8594 -0.0044 0.2487 0.034 Uiso 1 1 calc R . .
C7 C 0.9425(3) -0.00175(16) 0.33449(15) 0.0242(7) Uani 1 1 d . . .
H7A H 1.0196 0.0040 0.3255 0.029 Uiso 1 1 calc R . .
C8 C 0.9289(3) -0.00527(15) 0.39309(14) 0.0202(6) Uani 1 1 d . . .
C9 C 0.8091(3) -0.01378(15) 0.40686(13) 0.0187(6) Uani 1 1 d . . .
C10 C 0.7107(3) -0.01732(17) 0.35853(13) 0.0219(6) Uani 1 1 d . . .
C21 C 0.7682(2) -0.12301(18) 0.63855(12) 0.0252(6) Uani 1 1 d . . .
H21A H 0.7508 -0.0757 0.6565 0.030 Uiso 1 1 calc R . .
C22 C 0.7370(3) -0.19448(19) 0.66254(13) 0.0289(6) Uani 1 1 d . . .
H22A H 0.7005 -0.1945 0.6961 0.035 Uiso 1 1 calc R . .
C23 C 0.7603(3) -0.26506(18) 0.63647(14) 0.0299(7) Uani 1 1 d . . .
H23A H 0.7410 -0.3135 0.6522 0.036 Uiso 1 1 calc R . .
C24 C 0.8135(3) -0.26242(18) 0.58597(13) 0.0299(6) Uani 1 1 d . . .
H24A H 0.8299 -0.3091 0.5669 0.036 Uiso 1 1 calc R . .
C25 C 0.8416(2) -0.18892(18) 0.56474(13) 0.0272(6) Uani 1 1 d . . .
H25A H 0.8760 -0.1876 0.5305 0.033 Uiso 1 1 calc R . .
C31 C 0.8657(2) 0.17539(17) 0.46562(12) 0.0245(6) Uani 1 1 d . . .
H31A H 0.8288 0.1402 0.4370 0.029 Uiso 1 1 calc R . .
C32 C 0.8599(2) 0.25630(18) 0.45324(12) 0.0278(6) Uani 1 1 d . . .
H32A H 0.8206 0.2749 0.4170 0.033 Uiso 1 1 calc R . .
C33 C 0.9139(3) 0.30879(17) 0.49586(13) 0.0287(6) Uani 1 1 d . . .
H33A H 0.9106 0.3635 0.4891 0.034 Uiso 1 1 calc R . .
C34 C 0.9733(3) 0.27850(18) 0.54887(13) 0.0295(6) Uani 1 1 d . . .
H34A H 1.0111 0.3125 0.5781 0.035 Uiso 1 1 calc R . .
C35 C 0.9752(2) 0.19700(18) 0.55759(12) 0.0261(6) Uani 1 1 d . . .
H35A H 1.0151 0.1770 0.5932 0.031 Uiso 1 1 calc R . .
C41 C 0.5568(3) 0.1947(2) 0.71338(13) 0.0351(7) Uani 1 1 d . . .
H41A H 0.5972 0.1669 0.6875 0.042 Uiso 1 1 calc R . .
C42 C 0.5593(3) 0.2770(2) 0.71154(14) 0.0360(7) Uani 1 1 d . . .
H42A H 0.5998 0.3035 0.6851 0.043 Uiso 1 1 calc R . .
C43 C 0.5000 0.3189(3) 0.7500 0.0334(10) Uani 1 2 d S . .
H43A H 0.5000 0.3744 0.7500 0.040 Uiso 1 2 calc SR . .
C51 C 1.0000 -0.2021(3) 0.2500 0.0447(13) Uani 1 2 d S . .
H51A H 1.0000 -0.1466 0.2500 0.054 Uiso 1 2 calc SR . .
C52 C 1.0738(3) -0.2436(2) 0.29340(15) 0.0415(8) Uani 1 1 d . . .
H52A H 1.1245 -0.2170 0.3232 0.050 Uiso 1 1 calc R . .
C53 C 1.0698(3) -0.3259(2) 0.29120(14) 0.0371(7) Uani 1 1 d . . .
H53A H 1.1192 -0.3542 0.3204 0.045 Uiso 1 1 calc R . .

loop_
_atom_site_aniso_label
_atom_site_aniso_U_11
_atom_site_aniso_U_22
_atom_site_aniso_U_33
_atom_site_aniso_U_23
_atom_site_aniso_U_13
_atom_site_aniso_U_12
In1 0.01727(15) 0.01982(15) 0.01891(16) 0.00023(6) 0.00362(10) 0.00067(7)
Cl1 0.0235(3) 0.0196(3) 0.0258(3) -0.0003(3) 0.0069(2) 0.0027(2)
N1 0.0218(11) 0.0197(12) 0.0263(12) 0.0003(10) 0.0036(9) 0.0006(9)
N2 0.0242(11) 0.0186(12) 0.0269(12) 0.0006(10) 0.0060(9) 0.0009(9)
N3 0.0321(19) 0.032(2) 0.035(2) 0.000 0.0006(15) 0.000
N4 0.038(2) 0.027(2) 0.042(2) 0.000 0.0084(17) 0.000
C1 0.0211(13) 0.0162(13) 0.0234(14) -0.0002(11) 0.0027(11) 0.0011(11)
C2 0.0226(14) 0.0206(14) 0.0254(14) -0.0014(12) 0.0075(11) 0.0009(12)
C3 0.0198(13) 0.0238(15) 0.0313(15) -0.0013(13) 0.0046(11) -0.0017(12)
C4 0.0232(14) 0.0215(14) 0.0276(15) -0.0024(12) 0.0002(11) 0.0006(12)
C5 0.0220(14) 0.0262(15) 0.0242(15) 0.0004(11) -0.0012(11) 0.0002(11)
C6 0.0251(18) 0.0382(19) 0.0215(17) 0.0038(11) 0.0056(13) 0.0000(12)
C7 0.0185(15) 0.0287(17) 0.0256(17) 0.0032(11) 0.0040(13) 0.0006(10)
C8 0.0199(14) 0.0165(14) 0.0241(16) 0.0010(10) 0.0028(12) 0.0024(10)
C9 0.0198(13) 0.0125(12) 0.0242(15) 0.0000(10) 0.0048(11) 0.0002(10)
C10 0.0218(14) 0.0175(13) 0.0261(15) -0.0001(11) 0.0031(11) 0.0014(11)
C21 0.0265(14) 0.0219(15) 0.0271(14) -0.0024(12) 0.0038(11) 0.0003(11)
C22 0.0279(14) 0.0317(17) 0.0276(14) 0.0044(13) 0.0056(11) -0.0027(13)
C23 0.0273(14) 0.0208(15) 0.0398(17) 0.0057(13) 0.0000(12) -0.0039(12)
C24 0.0299(15) 0.0210(15) 0.0379(16) -0.0026(13) 0.0023(12) 0.0011(12)
C25 0.0240(13) 0.0248(15) 0.0335(15) -0.0032(12) 0.0069(11) -0.0004(12)
C31 0.0267(13) 0.0204(14) 0.0267(14) -0.0009(11) 0.0056(11) 0.0005(11)
C32 0.0281(15) 0.0254(16) 0.0301(16) 0.0052(13) 0.0052(12) 0.0044(12)
C33 0.0308(15) 0.0171(14) 0.0401(16) 0.0023(12) 0.0115(12) 0.0008(12)
C34 0.0329(15) 0.0230(15) 0.0325(15) -0.0009(12) 0.0050(12) -0.0043(13)
C35 0.0263(14) 0.0229(15) 0.0286(14) 0.0013(12) 0.0036(11) -0.0016(12)
C41 0.0357(16) 0.0353(19) 0.0332(16) -0.0054(14) 0.0025(13) -0.0003(14)
C42 0.0342(16) 0.0363(19) 0.0360(17) 0.0002(14) 0.0014(13) -0.0076(15)
C43 0.033(2) 0.028(2) 0.037(2) 0.000 -0.0029(18) 0.000
C51 0.060(3) 0.021(2) 0.061(3) 0.000 0.032(3) 0.000
C52 0.0447(18) 0.044(2) 0.0380(18) -0.0123(16) 0.0120(14) -0.0090(16)
C53 0.0377(16) 0.0366(19) 0.0376(17) 0.0048(15) 0.0078(13) 0.0051(15)

loop_
_atom_type_symbol
_atom_type_description
_atom_type_scat_dispersion_real
_atom_type_scat_dispersion_imag
_atom_type_scat_source
C C 0.0033 0.0016 'International Tables Vol C Tables 4.2.6.8 and 6.1.1.4'
H H 0.0000 0.0000 'International Tables Vol C Tables 4.2.6.8 and 6.1.1.4'
N N 0.0061 0.0033 'International Tables Vol C Tables 4.2.6.8 and 6.1.1.4'
Cl Cl 0.1484 0.1585 'International Tables Vol C Tables 4.2.6.8 and 6.1.1.4'
In In -0.7276 1.3100 'International Tables Vol C Tables 4.2.6.8 and 6.1.1.4'

loop_
_geom_angle_atom_site_label_1
_geom_angle_atom_site_label_2
_geom_angle_atom_site_label_3
_geom_angle
_geom_angle_site_symmetry_1
_geom_angle_site_symmetry_3
_geom_angle_publ_flag
C1 In1 C8 153.29(11) . 5_756 ?
C1 In1 N2 90.19(9) . . ?
C8 In1 N2 93.63(9) 5_756 . ?
C1 In1 Cl1 105.95(8) . . ?
C8 In1 Cl1 100.76(8) 5_756 . ?
N2 In1 Cl1 81.98(5) . . ?
C1 In1 N1 88.66(9) . . ?
C8 In1 N1 94.78(9) 5_756 . ?
N2 In1 N1 163.48(7) . . ?
Cl1 In1 N1 82.49(5) . . ?
C21 N1 C25 116.4(2) . . ?
C21 N1 In1 125.66(19) . . ?
C25 N1 In1 117.88(18) . . ?
C35 N2 C31 117.7(2) . . ?
C35 N2 In1 117.46(18) . . ?
C31 N2 In1 123.63(18) . . ?
C41 N3 C41 115.7(4) . 2_656 ?
C53 N4 C53 117.5(4) . 2_755 ?
C2 C1 C9 118.7(3) . . ?
C2 C1 In1 111.8(2) . . ?
C9 C1 In1 128.6(2) . . ?
C1 C2 C3 122.7(3) . . ?
C4 C3 C2 119.4(3) . . ?
C3 C4 C10 120.6(3) . . ?
C6 C5 C10 119.7(3) . . ?
C5 C6 C7 119.8(3) . . ?
C8 C7 C6 123.3(3) . . ?
C7 C8 C9 118.2(3) . . ?
C7 C8 In1 111.8(2) . 5_756 ?
C9 C8 In1 129.7(2) . 5_756 ?
C10 C9 C1 118.2(3) . . ?
C10 C9 C8 117.9(3) . . ?
C1 C9 C8 123.9(3) . . ?
C5 C10 C4 118.7(3) . . ?
C5 C10 C9 121.0(3) . . ?
C4 C10 C9 120.3(3) . . ?
N1 C21 C22 123.1(3) . . ?
C23 C22 C21 119.6(3) . . ?
C22 C23 C24 118.4(3) . . ?
C25 C24 C23 118.5(3) . . ?
N1 C25 C24 124.0(3) . . ?
N2 C31 C32 123.1(3) . . ?
C33 C32 C31 118.6(3) . . ?
C32 C33 C34 118.9(3) . . ?
C35 C34 C33 118.9(3) . . ?
N2 C35 C34 122.8(3) . . ?
N3 C41 C42 124.4(3) . . ?
C41 C42 C43 118.4(3) . . ?
C42 C43 C42 118.8(4) 2_656 . ?
C52 C51 C52 119.4(5) 2_755 . ?
C51 C52 C53 117.8(3) . . ?
N4 C53 C52 123.8(3) . . ?

loop_
_geom_bond_atom_site_label_1
_geom_bond_atom_site_label_2
_geom_bond_distance
_geom_bond_site_symmetry_2
_geom_bond_publ_flag
In1 C1 2.163(3) . ?
In1 C8 2.174(3) 5_756 ?
In1 N2 2.468(2) . ?
In1 Cl1 2.4968(6) . ?
In1 N1 2.524(2) . ?
N1 C21 1.343(4) . ?
N1 C25 1.347(4) . ?
N2 C35 1.341(4) . ?
N2 C31 1.341(3) . ?
N3 C41 1.341(4) . ?
N3 C41 1.341(4) 2_656 ?
N4 C53 1.320(4) . ?
N4 C53 1.320(4) 2_755 ?
C1 C2 1.382(4) . ?
C1 C9 1.440(4) . ?
C2 C3 1.416(4) . ?
C3 C4 1.366(4) . ?
C4 C10 1.418(4) . ?
C5 C6 1.365(4) . ?
C5 C10 1.417(4) . ?
C6 C7 1.408(5) . ?
C7 C8 1.379(5) . ?
C8 C9 1.442(4) . ?
C8 In1 2.174(3) 5_756 ?
C9 C10 1.438(4) . ?
C21 C22 1.388(4) . ?
C22 C23 1.371(4) . ?
C23 C24 1.389(4) . ?
C24 C25 1.381(4) . ?
C31 C32 1.386(4) . ?
C32 C33 1.382(4) . ?
C33 C34 1.386(4) . ?
C34 C35 1.381(4) . ?
C41 C42 1.381(5) . ?
C42 C43 1.382(4) . ?
C43 C42 1.382(4) 2_656 ?
C51 C52 1.379(4) 2_755 ?
C51 C52 1.379(4) . ?
C52 C53 1.383(5) . ?
